data_4344394
loop_
_publ_author_name
'Langley, Stuart K.'
'Wielechowski, Daniel P.'
'Chilton, Nicholas F.'
'Moubaraki, Boujemaa'
'Murray, Keith S.'

_publ_section_title
;
 A Family of {Cr(III)2Ln(III)2} Butterfly Complexes: Effect of the
 Lanthanide Ion on the Single-Molecule Magnet Properties.
;
_journal_issue 21
_journal_name_full 'Inorganic chemistry'
_journal_page_first 10497
_journal_page_last 10503
_journal_paper_doi 10.1021/acs.inorgchem.5b01999
_journal_volume 54
_journal_year 2015
_chemical_formula_sum 'C44 H60 Cr2 Er2 N4 O22'
_chemical_formula_weight 1435.48
_chemical_name_systematic
; 
 ? 
;
_space_group_IT_number 14
_symmetry_cell_setting monoclinic
_symmetry_space_group_name_Hall '-P 2yn'
_symmetry_space_group_name_H-M 'P 1 21/n 1'
_atom_sites_solution_hydrogens geom
_atom_sites_solution_primary direct
_atom_sites_solution_secondary difmap
_audit_creation_method SHELXL-97
_cell_angle_alpha 90.00
_cell_angle_beta 104.224(2)
_cell_angle_gamma 90.00
_cell_formula_units_Z 2
_cell_length_a 12.6681(4)
_cell_length_b 11.6507(4)
_cell_length_c 19.8972(6)
_cell_measurement_reflns_used 8739
_cell_measurement_temperature 123(2)
_cell_measurement_theta_max 29.13
_cell_measurement_theta_min 2.11
_cell_volume 2846.64(16)
_computing_cell_refinement 'Bruker Apex2 V2.0'
_computing_data_collection 'Bruker Apex2 V2.0'
_computing_data_reduction 'Bruker Apex2 V2.0'
_computing_molecular_graphics X-Seed
_computing_publication_material CIFTAB
_computing_structure_refinement 'SHELXL-97 (Sheldrick, 1997)'
_computing_structure_solution 'SHELXS-97 (Sheldrick, 1990)'
_diffrn_ambient_temperature 123(2)
_diffrn_measured_fraction_theta_full 0.987
_diffrn_measured_fraction_theta_max 0.987
_diffrn_measurement_device_type 'APEX X8'
_diffrn_measurement_method 'scans in phi and omega'
_diffrn_radiation_monochromator graphite
_diffrn_radiation_source 'fine-focus sealed tube'
_diffrn_radiation_type MoK\a
_diffrn_radiation_wavelength 0.71073
_diffrn_reflns_av_R_equivalents 0.0351
_diffrn_reflns_av_sigmaI/netI 0.0530
_diffrn_reflns_limit_h_max 14
_diffrn_reflns_limit_h_min -16
_diffrn_reflns_limit_k_max 15
_diffrn_reflns_limit_k_min -15
_diffrn_reflns_limit_l_max 17
_diffrn_reflns_limit_l_min -25
_diffrn_reflns_number 14594
_diffrn_reflns_theta_full 27.50
_diffrn_reflns_theta_max 27.50
_diffrn_reflns_theta_min 3.20
_exptl_absorpt_coefficient_mu 3.365
_exptl_absorpt_correction_T_max 0.510
_exptl_absorpt_correction_T_min 0.284
_exptl_absorpt_correction_type multi-scan
_exptl_absorpt_process_details SADABS
_exptl_crystal_colour purple
_exptl_crystal_density_diffrn 1.675
_exptl_crystal_density_method 'not measured'
_exptl_crystal_description block
_exptl_crystal_F_000 1424
_exptl_crystal_size_max 0.4
_exptl_crystal_size_mid 0.4
_exptl_crystal_size_min 0.2
_refine_diff_density_max 1.728
_refine_diff_density_min -0.578
_refine_diff_density_rms 0.141
_refine_ls_extinction_method none
_refine_ls_goodness_of_fit_ref 1.030
_refine_ls_hydrogen_treatment mixed
_refine_ls_matrix_type full
_refine_ls_number_parameters 373
_refine_ls_number_reflns 6445
_refine_ls_number_restraints 35
_refine_ls_restrained_S_all 1.029
_refine_ls_R_factor_all 0.0505
_refine_ls_R_factor_gt 0.0372
_refine_ls_shift/su_max 0.001
_refine_ls_shift/su_mean 0.000
_refine_ls_structure_factor_coef Fsqd
_refine_ls_weighting_details 'calc w=1/[\s^2^(Fo^2^)+(0.0458P)^2^+3.7944P] where P=(Fo^2^+2Fc^2^)/3'
_refine_ls_weighting_scheme calc
_refine_ls_wR_factor_gt 0.0900
_refine_ls_wR_factor_ref 0.0975
_reflns_number_gt 5185
_reflns_number_total 6445
_reflns_threshold_expression >2sigma(I)
_cod_data_source_file ic5b01999_si_007.cif
_cod_data_source_block c:\x-seed\cr2er2~1\p21n
_cod_depositor_comments 'Adding full bibliography for 4344389--4344394.cif.'
_cod_original_sg_symbol_H-M p21/n
_cod_database_code 4344394

loop_
_symmetry_equiv_pos_as_xyz
'x, y, z'
'-x+1/2, y+1/2, -z+1/2'
'-x, -y, -z'
'x-1/2, -y-1/2, z-1/2'

loop_
_atom_site_label
_atom_site_type_symbol
_atom_site_fract_x
_atom_site_fract_y
_atom_site_fract_z
_atom_site_U_iso_or_equiv
_atom_site_adp_type
_atom_site_occupancy
_atom_site_symmetry_multiplicity
_atom_site_calc_flag
_atom_site_refinement_flags
_atom_site_disorder_assembly
_atom_site_disorder_group
Er1 Er 0.526972(18) 0.095823(17) 0.585771(10) 0.01990(8) Uani 1 1 d . . .
Cr1 Cr 0.52084(7) 0.17780(6) 0.42775(3) 0.02142(17) Uani 1 1 d . . .
O9 O 0.6125(3) 0.1446(3) 0.70474(17) 0.0310(8) Uani 1 1 d . . .
O1 O 0.5919(10) 0.0445(12) 0.4828(7) 0.015(4) Uiso 0.50 1 d P . 1
O4 O 0.5950(3) -0.0388(3) 0.34972(17) 0.0270(8) Uani 1 1 d . . .
O2 O 0.4056(3) 0.0761(3) 0.37869(16) 0.0234(7) Uani 1 1 d . . .
O6 O 0.6405(3) 0.2825(3) 0.47365(15) 0.0258(7) Uani 1 1 d . . .
O8 O 0.4949(3) 0.2648(3) 0.64725(17) 0.0303(8) Uani 1 1 d . . .
O5 O 0.6003(3) 0.1539(3) 0.35439(16) 0.0279(8) Uani 1 1 d . . .
O7 O 0.6704(3) 0.2142(3) 0.58190(16) 0.0276(8) Uani 1 1 d . . .
O3 O 0.4445(3) 0.2113(3) 0.49931(15) 0.0229(7) Uani 1 1 d . . .
C7 C 0.6184(4) 0.0577(4) 0.3296(2) 0.0253(10) Uani 1 1 d . . .
N2 N 0.5611(4) 0.2380(4) 0.7036(2) 0.0350(11) Uani 1 1 d . . .
C9 C 0.6896(5) -0.0375(5) 0.2366(3) 0.0362(13) Uani 1 1 d . . .
H9 H 0.6647 -0.1072 0.2496 0.043 Uiso 1 1 calc R . .
C10 C 0.7410(6) -0.0346(5) 0.1834(3) 0.0466(16) Uani 1 1 d . . .
H10 H 0.7500 -0.1020 0.1604 0.056 Uiso 1 1 calc R . .
C11 C 0.7786(6) 0.0658(6) 0.1645(4) 0.0535(18) Uani 1 1 d . . .
H11 H 0.8163 0.0669 0.1298 0.064 Uiso 1 1 calc R . .
C8 C 0.6744(5) 0.0608(5) 0.2708(3) 0.0297(11) Uani 1 1 d . . .
C13 C 0.7077(7) 0.1618(5) 0.2481(3) 0.060(2) Uani 1 1 d . . .
H13 H 0.6941 0.2305 0.2683 0.072 Uiso 1 1 calc R . .
N1 N 0.4195(4) 0.3057(4) 0.3725(2) 0.0306(10) Uani 1 1 d . . .
C20 C 0.8176(5) 0.3883(4) 0.6319(3) 0.0311(12) Uani 1 1 d . . .
H20 H 0.7951 0.3421 0.6638 0.037 Uiso 1 1 calc R . .
C15 C 0.7746(4) 0.3716(4) 0.5611(3) 0.0255(10) Uani 1 1 d . . .
C6 C 0.4769(6) 0.4028(5) 0.3520(3) 0.0433(15) Uani 1 1 d . . .
H6A H 0.5277 0.3755 0.3269 0.065 Uiso 1 1 calc R . .
H6B H 0.5155 0.4434 0.3926 0.065 Uiso 1 1 calc R . .
H6C H 0.4254 0.4534 0.3230 0.065 Uiso 1 1 calc R . .
C14 C 0.6886(4) 0.2823(4) 0.5375(2) 0.0241(10) Uani 1 1 d . . .
O10 O 0.5751(4) 0.3002(4) 0.7546(2) 0.0625(14) Uani 1 1 d . . .
C2 C 0.3186(5) 0.1292(5) 0.3309(3) 0.0354(13) Uani 1 1 d . . .
H2A H 0.2575 0.1392 0.3516 0.043 Uiso 1 1 calc R . .
H2B H 0.2952 0.0811 0.2901 0.043 Uiso 1 1 calc R . .
C5 C 0.4039(6) 0.3249(5) 0.4920(3) 0.0402(15) Uani 1 1 d . . .
H5A H 0.4634 0.3791 0.5062 0.048 Uiso 1 1 calc R . .
H5B H 0.3535 0.3363 0.5210 0.048 Uiso 1 1 calc R . .
C4 C 0.3472(6) 0.3442(5) 0.4179(3) 0.0434(15) Uani 1 1 d . . .
H4A H 0.3302 0.4251 0.4101 0.052 Uiso 1 1 calc R . .
H4B H 0.2795 0.3014 0.4064 0.052 Uiso 1 1 calc R . .
C3 C 0.3550(5) 0.2444(5) 0.3102(3) 0.0364(13) Uani 1 1 d . . .
H3A H 0.3991 0.2338 0.2771 0.044 Uiso 1 1 calc R . .
H3B H 0.2919 0.2899 0.2882 0.044 Uiso 1 1 calc R . .
C12 C 0.7617(8) 0.1636(6) 0.1954(4) 0.080(3) Uani 1 1 d . . .
H12 H 0.7861 0.2328 0.1814 0.096 Uiso 1 1 calc R . .
C16 C 0.8086(5) 0.4411(5) 0.5145(3) 0.0323(12) Uani 1 1 d . . .
H16 H 0.7795 0.4309 0.4672 0.039 Uiso 1 1 calc R . .
C17 C 0.8858(6) 0.5259(5) 0.5372(4) 0.0507(17) Uani 1 1 d . . .
H17 H 0.9087 0.5720 0.5054 0.061 Uiso 1 1 calc R . .
C19 C 0.8942(5) 0.4739(5) 0.6546(3) 0.0451(15) Uani 1 1 d . . .
H19 H 0.9225 0.4856 0.7018 0.054 Uiso 1 1 calc R . .
C18 C 0.9286(5) 0.5418(6) 0.6072(4) 0.0502(16) Uani 1 1 d . . .
H18 H 0.9807 0.5983 0.6226 0.060 Uiso 1 1 calc R . .
C1 C 0.7073(10) 0.0162(10) 0.4962(6) 0.038(3) Uiso 0.50 1 d P A 1
H1A H 0.7460 0.0794 0.4826 0.057 Uiso 0.50 1 calc PR A 1
H1B H 0.7164 -0.0508 0.4701 0.057 Uiso 0.50 1 calc PR A 1
H1C H 0.7355 0.0014 0.5448 0.057 Uiso 0.50 1 calc PR A 1
O1S O 0.7908(9) -0.0073(13) 0.4978(7) 0.095(4) Uani 0.50 1 d P B 2
H1S H 0.8438 0.0090 0.5293 0.113 Uiso 0.50 1 calc PR B 2
C1S C 0.8002(18) -0.132(2) 0.4757(15) 0.142(11) Uani 0.50 1 d P B 2
H1S1 H 0.8702 -0.1616 0.4991 0.212 Uiso 0.50 1 calc PR B 2
H1S2 H 0.7923 -0.1346 0.4265 0.212 Uiso 0.50 1 calc PR B 2
H1S3 H 0.7440 -0.1768 0.4875 0.212 Uiso 0.50 1 calc PR B 2
O2S O 0.9497(14) 0.1326(14) 0.5379(9) 0.129(5) Uani 0.50 1 d PDU . .
C5S C 0.9127(14) 0.1719(16) 0.4212(9) 0.087(5) Uani 0.50 1 d PDU . .
H5S1 H 0.8523 0.1313 0.4311 0.131 Uiso 0.50 1 calc PR . .
H5S2 H 0.9410 0.1290 0.3883 0.131 Uiso 0.50 1 calc PR . .
H5S3 H 0.8887 0.2459 0.4021 0.131 Uiso 0.50 1 calc PR . .
C2S C 0.9534(18) 0.0674(18) 0.6585(11) 0.106(7) Uani 0.50 1 d PDU . .
H2S1 H 0.8825 0.0991 0.6556 0.158 Uiso 0.50 1 calc PR . .
H2S2 H 0.9967 0.0734 0.7052 0.158 Uiso 0.50 1 calc PR . .
H2S3 H 0.9465 -0.0118 0.6449 0.158 Uiso 0.50 1 calc PR . .
C4S C 0.9988(16) 0.1867(19) 0.4859(8) 0.114(7) Uani 0.50 1 d PDU . .
H4S1 H 1.0654 0.1480 0.4832 0.137 Uiso 0.50 1 calc PR . .
H4S2 H 1.0142 0.2672 0.4962 0.137 Uiso 0.50 1 calc PR . .
C3S C 1.006(2) 0.131(3) 0.6120(10) 0.193(13) Uani 0.50 1 d PDU . .
H3S1 H 1.0781 0.0987 0.6164 0.232 Uiso 0.50 1 calc PR . .
H3S2 H 1.0159 0.2098 0.6281 0.232 Uiso 0.50 1 calc PR . .
O1' O 0.5769(11) 0.0437(13) 0.4831(8) 0.020(4) Uiso 0.50 1 d PD . 2
H1' H 0.641(2) 0.045(10) 0.486(6) 0.024 Uiso 0.50 1 d PD C 2

loop_
_atom_site_aniso_label
_atom_site_aniso_U_11
_atom_site_aniso_U_22
_atom_site_aniso_U_33
_atom_site_aniso_U_23
_atom_site_aniso_U_13
_atom_site_aniso_U_12
Er1 0.02933(13) 0.01774(12) 0.01339(11) -0.00126(8) 0.00669(8) -0.00129(9)
Cr1 0.0340(5) 0.0167(4) 0.0138(3) -0.0012(3) 0.0064(3) 0.0003(3)
O9 0.042(2) 0.031(2) 0.0195(16) -0.0044(16) 0.0063(15) -0.0043(17)
O4 0.040(2) 0.0194(18) 0.0275(17) -0.0001(15) 0.0187(16) -0.0007(15)
O2 0.0304(19) 0.0217(17) 0.0159(15) 0.0004(13) 0.0013(13) 0.0014(14)
O6 0.036(2) 0.0260(18) 0.0165(15) -0.0021(14) 0.0083(14) -0.0043(15)
O8 0.042(2) 0.0256(19) 0.0248(17) -0.0070(15) 0.0102(16) -0.0003(16)
O5 0.048(2) 0.0202(18) 0.0195(16) -0.0020(14) 0.0150(16) -0.0023(16)
O7 0.035(2) 0.0290(18) 0.0192(15) 0.0018(15) 0.0065(14) -0.0071(15)
O3 0.034(2) 0.0197(16) 0.0163(14) -0.0013(13) 0.0095(14) 0.0048(14)
C7 0.028(3) 0.029(3) 0.019(2) -0.003(2) 0.007(2) -0.000(2)
N2 0.043(3) 0.035(3) 0.029(2) -0.011(2) 0.012(2) -0.007(2)
C9 0.054(4) 0.028(3) 0.033(3) 0.007(2) 0.022(3) 0.004(3)
C10 0.071(5) 0.036(3) 0.043(3) -0.001(3) 0.036(3) 0.005(3)
C11 0.076(5) 0.046(4) 0.052(4) -0.004(3) 0.042(4) -0.010(4)
C8 0.040(3) 0.028(3) 0.024(2) -0.002(2) 0.013(2) -0.005(2)
C13 0.109(6) 0.032(3) 0.060(4) -0.017(3) 0.059(4) -0.021(4)
N1 0.046(3) 0.027(2) 0.0181(18) 0.0013(18) 0.0062(18) 0.007(2)
C20 0.034(3) 0.029(3) 0.027(2) 0.001(2) 0.001(2) -0.005(2)
C15 0.024(3) 0.022(2) 0.031(2) -0.003(2) 0.008(2) -0.001(2)
C6 0.067(4) 0.027(3) 0.031(3) 0.009(2) 0.002(3) -0.004(3)
C14 0.029(3) 0.021(2) 0.024(2) -0.003(2) 0.011(2) 0.004(2)
O10 0.067(3) 0.069(3) 0.044(2) -0.041(2) -0.001(2) -0.001(3)
C2 0.039(3) 0.035(3) 0.027(3) 0.002(2) -0.003(2) 0.004(2)
C5 0.065(4) 0.029(3) 0.031(3) 0.003(2) 0.021(3) 0.021(3)
C4 0.061(4) 0.035(3) 0.034(3) 0.005(3) 0.013(3) 0.024(3)
C3 0.047(4) 0.028(3) 0.027(2) 0.003(2) -0.005(2) -0.001(2)
C12 0.145(8) 0.043(4) 0.084(5) -0.023(4) 0.088(6) -0.039(5)
C16 0.037(3) 0.032(3) 0.031(3) -0.001(2) 0.015(2) -0.003(2)
C17 0.053(4) 0.040(4) 0.066(4) -0.002(3) 0.028(3) -0.017(3)
C19 0.039(4) 0.044(4) 0.045(3) -0.006(3) -0.004(3) -0.007(3)
C18 0.037(4) 0.044(4) 0.066(4) -0.006(3) 0.006(3) -0.018(3)
O1S 0.039(7) 0.130(12) 0.113(11) -0.000(9) 0.017(6) 0.028(7)
C1S 0.072(16) 0.14(2) 0.24(3) 0.06(2) 0.082(19) 0.044(14)
O2S 0.129(5) 0.129(5) 0.129(5) -0.0003(10) 0.0316(16) 0.0002(10)
C5S 0.088(5) 0.087(5) 0.088(5) 0.0007(10) 0.0216(17) -0.0006(10)
C2S 0.106(7) 0.106(7) 0.105(7) -0.0001(10) 0.0258(19) 0.0001(10)
C4S 0.114(7) 0.114(7) 0.115(7) 0.0003(10) 0.028(2) -0.0003(10)
C3S 0.193(13) 0.193(13) 0.193(13) -0.0000(10) 0.047(3) 0.0002(10)

loop_
_atom_type_symbol
_atom_type_description
_atom_type_scat_dispersion_real
_atom_type_scat_dispersion_imag
_atom_type_scat_source
C C 0.0033 0.0016 'International Tables Vol C Tables 4.2.6.8 and 6.1.1.4'
H H 0.0000 0.0000 'International Tables Vol C Tables 4.2.6.8 and 6.1.1.4'
N N 0.0061 0.0033 'International Tables Vol C Tables 4.2.6.8 and 6.1.1.4'
O O 0.0106 0.0060 'International Tables Vol C Tables 4.2.6.8 and 6.1.1.4'
Cr Cr 0.3209 0.6236 'International Tables Vol C Tables 4.2.6.8 and 6.1.1.4'
Er Er -0.2586 4.9576 'International Tables Vol C Tables 4.2.6.8 and 6.1.1.4'

loop_
_geom_angle_atom_site_label_1
_geom_angle_atom_site_label_2
_geom_angle_atom_site_label_3
_geom_angle
_geom_angle_site_symmetry_1
_geom_angle_site_symmetry_3
O2 Er1 O3 149.20(11) 3_656 .
O2 Er1 O7 107.82(13) 3_656 .
O3 Er1 O7 80.60(12) . .
O2 Er1 O1' 71.0(4) 3_656 3_656
O3 Er1 O1' 82.9(4) . 3_656
O7 Er1 O1' 137.8(3) . 3_656
O2 Er1 O4 79.82(12) 3_656 3_656
O3 Er1 O4 110.34(12) . 3_656
O7 Er1 O4 145.59(11) . 3_656
O1' Er1 O4 76.6(3) 3_656 3_656
O2 Er1 O1' 83.1(4) 3_656 .
O3 Er1 O1' 70.3(4) . .
O7 Er1 O1' 75.1(3) . .
O1' Er1 O1' 62.7(6) 3_656 .
O4 Er1 O1' 139.2(4) 3_656 .
O2 Er1 O8 132.50(11) 3_656 .
O3 Er1 O8 78.03(11) . .
O7 Er1 O8 76.09(12) . .
O1' Er1 O8 137.1(3) 3_656 .
O4 Er1 O8 74.69(12) 3_656 .
O1' Er1 O8 139.9(4) . .
O2 Er1 O1 72.9(3) 3_656 3_656
O3 Er1 O1 82.2(4) . 3_656
O7 Er1 O1 141.1(3) . 3_656
O1' Er1 O1 4.1(6) 3_656 3_656
O4 Er1 O1 73.2(3) 3_656 3_656
O1' Er1 O1 66.3(4) . 3_656
O8 Er1 O1 133.2(3) . 3_656
O2 Er1 O9 81.70(12) 3_656 .
O3 Er1 O9 128.73(12) . .
O7 Er1 O9 73.97(11) . .
O1' Er1 O9 142.9(4) 3_656 .
O4 Er1 O9 74.12(12) 3_656 .
O1' Er1 O9 139.2(3) . .
O8 Er1 O9 53.14(12) . .
O1 Er1 O9 141.5(4) 3_656 .
O2 Er1 O1 82.3(3) 3_656 .
O3 Er1 O1 72.2(3) . .
O7 Er1 O1 71.9(3) . .
O1' Er1 O1 66.1(4) 3_656 .
O4 Er1 O1 142.2(3) 3_656 .
O1' Er1 O1 3.9(6) . .
O8 Er1 O1 139.0(3) . .
O1 Er1 O1 69.7(5) 3_656 .
O9 Er1 O1 135.4(3) . .
O2 Er1 Cr1 35.95(9) 3_656 3_656
O3 Er1 Cr1 119.09(8) . 3_656
O7 Er1 Cr1 136.07(9) . 3_656
O1' Er1 Cr1 36.3(4) 3_656 3_656
O4 Er1 Cr1 68.32(8) 3_656 3_656
O1' Er1 Cr1 76.1(4) . 3_656
O8 Er1 Cr1 142.70(8) . 3_656
O1 Er1 Cr1 37.5(3) 3_656 3_656
O9 Er1 Cr1 110.00(9) . 3_656
O1 Er1 Cr1 77.7(3) . 3_656
O1' Cr1 O2 85.4(4) . .
O1' Cr1 O3 85.7(4) . .
O2 Cr1 O3 92.44(14) . .
O1' Cr1 O1 5.5(7) . .
O2 Cr1 O1 89.0(4) . .
O3 Cr1 O1 89.6(4) . .
O1' Cr1 O6 95.9(4) . .
O2 Cr1 O6 177.30(13) . .
O3 Cr1 O6 90.05(14) . .
O1 Cr1 O6 92.0(4) . .
O1' Cr1 O5 97.1(4) . .
O2 Cr1 O5 89.96(14) . .
O3 Cr1 O5 176.46(14) . .
O1 Cr1 O5 93.0(4) . .
O6 Cr1 O5 87.51(14) . .
O1' Cr1 N1 164.1(4) . .
O2 Cr1 N1 83.25(16) . .
O3 Cr1 N1 83.71(15) . .
O1 Cr1 N1 169.5(4) . .
O6 Cr1 N1 96.00(16) . .
O5 Cr1 N1 94.00(15) . .
O1' Cr1 Er1 44.9(4) . 3_656
O2 Cr1 Er1 42.12(9) . 3_656
O3 Cr1 Er1 98.14(10) . 3_656
O1 Cr1 Er1 47.7(4) . 3_656
O6 Cr1 Er1 138.43(10) . 3_656
O5 Cr1 Er1 85.38(10) . 3_656
N1 Cr1 Er1 125.31(13) . 3_656
N2 O9 Er1 94.6(3) . .
C1 O1 Cr1 125.2(9) . .
C1 O1 Er1 114.2(9) . 3_656
Cr1 O1 Er1 94.8(5) . 3_656
C1 O1 Er1 115.3(8) . .
Cr1 O1 Er1 94.0(5) . .
Er1 O1 Er1 110.3(5) 3_656 .
C7 O4 Er1 132.2(3) . 3_656
C2 O2 Cr1 115.9(3) . .
C2 O2 Er1 141.8(3) . 3_656
Cr1 O2 Er1 101.93(14) . 3_656
C14 O6 Cr1 125.8(3) . .
N2 O8 Er1 95.2(3) . .
C7 O5 Cr1 125.6(3) . .
C14 O7 Er1 133.5(3) . .
C5 O3 Cr1 110.2(3) . .
C5 O3 Er1 137.2(3) . .
Cr1 O3 Er1 102.71(14) . .
O4 C7 O5 126.1(4) . .
O4 C7 C8 117.6(4) . .
O5 C7 C8 116.4(4) . .
O10 N2 O8 121.3(5) . .
O10 N2 O9 121.7(5) . .
O8 N2 O9 117.0(4) . .
C8 C9 C10 120.9(5) . .
C11 C10 C9 120.2(6) . .
C12 C11 C10 120.2(6) . .
C13 C8 C9 117.6(5) . .
C13 C8 C7 121.4(5) . .
C9 C8 C7 121.0(5) . .
C8 C13 C12 120.9(6) . .
C6 N1 C3 110.4(4) . .
C6 N1 C4 110.8(4) . .
C3 N1 C4 110.7(5) . .
C6 N1 Cr1 114.6(4) . .
C3 N1 Cr1 103.6(3) . .
C4 N1 Cr1 106.4(3) . .
C19 C20 C15 119.9(5) . .
C16 C15 C20 119.3(5) . .
C16 C15 C14 121.4(5) . .
C20 C15 C14 119.2(5) . .
O7 C14 O6 125.7(5) . .
O7 C14 C15 117.7(4) . .
O6 C14 C15 116.6(4) . .
O2 C2 C3 109.5(5) . .
O3 C5 C4 108.5(4) . .
C5 C4 N1 109.5(5) . .
N1 C3 C2 110.0(4) . .
C11 C12 C13 120.0(6) . .
C15 C16 C17 120.7(5) . .
C18 C17 C16 119.8(6) . .
C18 C19 C20 120.1(6) . .
C17 C18 C19 120.2(6) . .
C3S O2S C4S 121.6(15) . .
O2S C4S C5S 102.3(15) . .
C2S C3S O2S 117(2) . .
Cr1 O1' Er1 98.9(6) . 3_656
Cr1 O1' Er1 98.4(6) . .
Er1 O1' Er1 117.3(6) 3_656 .

loop_
_geom_bond_atom_site_label_1
_geom_bond_atom_site_label_2
_geom_bond_distance
_geom_bond_site_symmetry_2
Er1 O2 2.224(3) 3_656
Er1 O3 2.232(3) .
Er1 O7 2.297(3) .
Er1 O1' 2.316(14) 3_656
Er1 O4 2.335(3) 3_656
Er1 O1' 2.362(14) .
Er1 O8 2.405(3) .
Er1 O1 2.407(14) 3_656
Er1 O9 2.417(3) .
Er1 O1 2.462(14) .
Er1 Cr1 3.2438(8) 3_656
Cr1 O1' 1.942(15) .
Cr1 O2 1.946(3) .
Cr1 O3 1.948(3) .
Cr1 O1 1.984(14) .
Cr1 O6 1.985(3) .
Cr1 O5 1.985(3) .
Cr1 N1 2.094(4) .
Cr1 Er1 3.2438(8) 3_656
O9 N2 1.265(6) .
O1 C1 1.458(18) .
O1 Er1 2.407(14) 3_656
O4 C7 1.253(6) .
O4 Er1 2.335(3) 3_656
O2 C2 1.410(6) .
O2 Er1 2.224(3) 3_656
O6 C14 1.266(5) .
O8 N2 1.264(5) .
O5 C7 1.269(6) .
O7 C14 1.251(6) .
O3 C5 1.414(6) .
C7 C8 1.509(7) .
N2 O10 1.223(5) .
C9 C8 1.371(7) .
C9 C10 1.372(8) .
C10 C11 1.351(8) .
C11 C12 1.336(9) .
C8 C13 1.364(8) .
C13 C12 1.387(8) .
N1 C6 1.456(7) .
N1 C3 1.488(6) .
N1 C4 1.503(7) .
C20 C19 1.388(8) .
C20 C15 1.393(7) .
C15 C16 1.378(7) .
C15 C14 1.496(7) .
C2 C3 1.508(8) .
C5 C4 1.490(8) .
C16 C17 1.386(8) .
C17 C18 1.377(9) .
C19 C18 1.379(9) .
O1S C1S 1.53(3) .
O2S C3S 1.473(10) .
O2S C4S 1.474(9) .
C5S C4S 1.479(10) .
C2S C3S 1.467(10) .
O1' Er1 2.316(14) 3_656
